data_7050469
loop_
_publ_author_name
'Carlucci, Lucia'
'Ciani, Gianfranco'
'Proserpio, Davide M.'
'Rizzato, Silvia'

_publ_section_title
;
 Silver(i) polymeric coordination frameworks assembled with the new
 multimodal ligand 2,2'-azobispyrazine
;
_journal_issue 3
_journal_name_full 'New Journal of Chemistry'
_journal_page_first 483
_journal_paper_doi 10.1039/b209580g
_journal_volume 27
_journal_year 2003
_chemical_formula_sum 'C8 H8 Ag2 B2 F8 N6 O'
_chemical_formula_weight 593.56
_space_group_IT_number 33
_symmetry_cell_setting orthorhombic
_symmetry_Int_Tables_number 33
_symmetry_space_group_name_Hall 'P -2ac -2n'
_symmetry_space_group_name_H-M 'P n 21 a'
_atom_sites_solution_hydrogens geom
_atom_sites_solution_primary direct
_atom_sites_solution_secondary difmap
_cell_angle_alpha 90.00
_cell_angle_beta 90.00
_cell_angle_gamma 90.00
_cell_formula_units_Z 4
_cell_length_a 10.451(2)
_cell_length_b 9.450(2)
_cell_length_c 24.193(6)
_cell_measurement_reflns_used 5508
_cell_measurement_temperature 293(2)
_cell_measurement_theta_max 24.
_cell_measurement_theta_min 3.
_cell_volume 2389.3(9)
_computing_molecular_graphics SCHAKAL
_computing_structure_refinement 'SHELXL-97 (Sheldrick, 1997)'
_computing_structure_solution SIR92
_diffrn_ambient_temperature 293(2)
_diffrn_detector_type CCD_plate
_diffrn_measured_fraction_theta_full 0.998
_diffrn_measured_fraction_theta_max 0.998
_diffrn_measurement_device SMART
_diffrn_measurement_method omega-scan
_diffrn_radiation_monochromator graphite
_diffrn_radiation_source 'fine-focus sealed tube'
_diffrn_radiation_type MoK\a
_diffrn_radiation_wavelength 0.71073
_diffrn_reflns_av_R_equivalents 0.1045
_diffrn_reflns_av_sigmaI/netI 0.1257
_diffrn_reflns_limit_h_max 12
_diffrn_reflns_limit_h_min 0
_diffrn_reflns_limit_k_max 11
_diffrn_reflns_limit_k_min -11
_diffrn_reflns_limit_l_max 28
_diffrn_reflns_limit_l_min 0
_diffrn_reflns_number 21240
_diffrn_reflns_theta_full 25.09
_diffrn_reflns_theta_max 25.09
_diffrn_reflns_theta_min 1.68
_diffrn_standards_decay_% 0
_exptl_absorpt_coefficient_mu 1.706
_exptl_absorpt_correction_T_max 1.00
_exptl_absorpt_correction_T_min 0.72
_exptl_absorpt_correction_type sadabs
_exptl_crystal_colour 'dark red'
_exptl_crystal_density_diffrn 1.650
_exptl_crystal_density_method 'not measured'
_exptl_crystal_description plate
_exptl_crystal_F_000 1128
_exptl_crystal_size_max 0.40
_exptl_crystal_size_mid 0.36
_exptl_crystal_size_min 0.08
_refine_diff_density_max 1.176
_refine_diff_density_min -2.214
_refine_diff_density_rms 0.216
_refine_ls_abs_structure_details 'Flack H D (1983), Acta Cryst. A39, 876-881'
_refine_ls_abs_structure_Flack 0.40(17)
_refine_ls_extinction_method none
_refine_ls_goodness_of_fit_all 1.136
_refine_ls_hydrogen_treatment mixed
_refine_ls_matrix_type full
_refine_ls_number_parameters 114
_refine_ls_number_reflns 4231
_refine_ls_number_restraints 148
_refine_ls_restrained_S_all 1.152
_refine_ls_R_factor_all 0.1259
_refine_ls_R_factor_obs 0.0981
_refine_ls_shift/su_max 0.002
_refine_ls_shift/su_mean 0.000
_refine_ls_structure_factor_coef Fsqd
_refine_ls_weighting_details 'calc w=1/[\s^2^(Fo^2^)+(0.1170P)^2^+22.2515P] where P=(Fo^2^+2Fc^2^)/3'
_refine_ls_weighting_scheme calc
_refine_ls_wR_factor_all 0.2959
_refine_ls_wR_factor_obs 0.2773
_reflns_number_observed 2934
_reflns_number_total 4231
_reflns_observed_criterion >2sigma(I)
_cod_data_source_file b209580g.txt
_cod_data_source_block compound_3
_cod_depositor_comments
;
The following automatic conversions were performed:
'_symmetry_cell_setting' value 'Orthorhombic' changed to 'orthorhombic'
according to '/home/saulius/struct/CIF-dictionaries/cif_core.dic'
dictionary named 'cif_core.dic' version 2.4.1 from 2010-06-29.

Automatic conversion script
Id: cif_fix_enum 1527 2010-12-29 10:47:43Z saulius 
;
_cod_original_sg_symbol_H-M Pn21a
_cod_database_code 7050469
_diffrn_measurement_domega 0.30
_diffrn_measurement_rtime 30

loop_
_symmetry_equiv_pos_as_xyz
'x, y, z'
'-x, y+1/2, -z'
'-x+1/2, y+1/2, z+1/2'
'x+1/2, y, -z+1/2'

loop_
_atom_site_label
_atom_site_type_symbol
_atom_site_fract_x
_atom_site_fract_y
_atom_site_fract_z
_atom_site_U_iso_or_equiv
_atom_site_adp_type
_atom_site_occupancy
_atom_site_symmetry_multiplicity
_atom_site_calc_flag
_atom_site_refinement_flags
_atom_site_disorder_assembly
_atom_site_disorder_group
Ag1 Ag 0.51045(9) 0.4288(3) 0.21340(6) 0.0506(5) Uani 1 1 d U . .
Ag2 Ag 1.01077(13) -0.0694(3) 0.12943(6) 0.0533(5) Uani 1 1 d U . .
O1S O 0.959(3) 0.033(3) 0.0358(11) 0.135(9) Uiso 1 1 d . . .
C1 C 0.7766(13) 0.2814(15) 0.2102(5) 0.032(4) Uiso 1 1 d D . .
C2 C 0.8742(17) 0.1885(15) 0.2013(6) 0.044(5) Uiso 1 1 d D . .
H2 H 0.9547 0.2050 0.2163 0.053 Uiso 1 1 calc R . .
C3 C 0.6369(17) 0.1453(15) 0.1587(6) 0.046(5) Uiso 1 1 d D . .
H3 H 0.5569 0.1291 0.1432 0.055 Uiso 1 1 calc R . .
C4 C 0.7331(15) 0.0508(19) 0.1503(7) 0.049(5) Uiso 1 1 d D . .
H4 H 0.7160 -0.0310 0.1303 0.059 Uiso 1 1 calc R . .
C7 C 0.7473(12) 0.5947(14) 0.2899(5) 0.029(4) Uiso 1 1 d D . .
C8 C 0.6543(17) 0.6857(15) 0.3011(6) 0.046(5) Uiso 1 1 d D . .
H8 H 0.5746 0.6743 0.2846 0.055 Uiso 1 1 calc R . .
C5 C 0.892(2) 0.7115(18) 0.3477(7) 0.063(6) Uiso 1 1 d D . .
H5 H 0.9729 0.7206 0.3637 0.076 Uiso 1 1 calc R . .
C6 C 0.7959(15) 0.804(2) 0.3586(8) 0.061(6) Uiso 1 1 d D . .
H6 H 0.8129 0.8782 0.3828 0.073 Uiso 1 1 calc R . .
N1 N 0.6572(11) 0.2644(14) 0.1900(5) 0.032(3) Uiso 1 1 d D . .
N2 N 0.8521(14) 0.0711(16) 0.1699(6) 0.053(4) Uiso 1 1 d D . .
N3 N 0.7158(10) 0.4702(10) 0.2612(4) 0.015(2) Uiso 1 1 d D . .
N4 N 0.8077(11) 0.3936(12) 0.2483(5) 0.023(3) Uiso 1 1 d D . .
N5 N 0.8643(10) 0.6057(12) 0.3122(5) 0.023(3) Uiso 1 1 d D . .
N6 N 0.6738(11) 0.7954(13) 0.3363(5) 0.033(3) Uiso 1 1 d D . .
B1 B 0.7430(15) 0.1965(17) 0.3556(6) 0.065(7) Uiso 1 1 d D . .
F11 F 0.7347(16) 0.1220(18) 0.4038(6) 0.127(3) Uiso 1 1 d D . .
F12 F 0.6395(15) 0.1655(19) 0.3240(7) 0.127(3) Uiso 1 1 d D . .
F13 F 0.8495(15) 0.1621(19) 0.3278(7) 0.127(3) Uiso 1 1 d D . .
F14 F 0.7402(16) 0.3369(15) 0.3672(7) 0.127(3) Uiso 1 1 d D . .
B2 B 0.7128(15) 0.1450(17) 0.6366(7) 0.071(8) Uiso 1 1 d D . .
F21 F 0.7098(17) 0.2375(19) 0.5933(7) 0.138(4) Uiso 1 1 d D . .
F22 F 0.6507(17) 0.203(2) 0.6800(7) 0.138(4) Uiso 1 1 d D . .
F23 F 0.6523(16) 0.0235(17) 0.6215(7) 0.138(4) Uiso 1 1 d D . .
F24 F 0.8349(14) 0.117(2) 0.6497(7) 0.138(4) Uiso 1 1 d D . .

loop_
_atom_site_aniso_label
_atom_site_aniso_U_11
_atom_site_aniso_U_22
_atom_site_aniso_U_33
_atom_site_aniso_U_23
_atom_site_aniso_U_13
_atom_site_aniso_U_12
Ag1 0.0146(5) 0.0480(8) 0.0891(10) -0.0065(14) 0.0003(6) 0.0215(7)
Ag2 0.0471(8) 0.0438(8) 0.0688(9) -0.0140(12) 0.0098(7) 0.0269(7)

loop_
_atom_type_symbol
_atom_type_description
_atom_type_scat_dispersion_real
_atom_type_scat_dispersion_imag
_atom_type_scat_source
C C 0.0033 0.0016 'International Tables Vol C Tables 4.2.6.8 and 6.1.1.4'
H H 0.0000 0.0000 'International Tables Vol C Tables 4.2.6.8 and 6.1.1.4'
N N 0.0061 0.0033 'International Tables Vol C Tables 4.2.6.8 and 6.1.1.4'
F F 0.0171 0.0103 'International Tables Vol C Tables 4.2.6.8 and 6.1.1.4'
Ag Ag -0.8971 1.1015 'International Tables Vol C Tables 4.2.6.8 and 6.1.1.4'
B B 0.0013 0.0007 'International Tables Vol C Tables 4.2.6.8 and 6.1.1.4'
O O 0.0106 0.0060 'International Tables Vol C Tables 4.2.6.8 and 6.1.1.4'

loop_
_geom_angle_atom_site_label_1
_geom_angle_atom_site_label_2
_geom_angle_atom_site_label_3
_geom_angle
_geom_angle_site_symmetry_1
_geom_angle_site_symmetry_3
_geom_angle_publ_flag
N1 Ag1 N4 128.1(4) . 4_455 ?
N1 Ag1 N5 150.1(4) . 4_455 ?
N4 Ag1 N5 67.4(4) 4_455 4_455 ?
N1 Ag1 N3 68.6(4) . . ?
N4 Ag1 N3 128.7(4) 4_455 . ?
N5 Ag1 N3 125.2(4) 4_455 . ?
N6 Ag2 N2 134.0(4) 4_545 . ?
N6 Ag2 O1S 134.4(7) 4_545 . ?
N2 Ag2 O1S 90.4(7) . . ?
N1 C1 C2 124.0(14) . . ?
N1 C1 N4 121.8(12) . . ?
C2 C1 N4 113.9(12) . . ?
C1 C2 N2 119.0(16) . . ?
C1 C2 H2 120.5 . . ?
N2 C2 H2 120.5 . . ?
C4 C3 N1 120.4(17) . . ?
C4 C3 H3 119.8 . . ?
N1 C3 H3 119.8 . . ?
N2 C4 C3 122.5(18) . . ?
N2 C4 H4 118.8 . . ?
C3 C4 H4 118.8 . . ?
C8 C7 N5 122.3(13) . . ?
C8 C7 N3 118.2(12) . . ?
N5 C7 N3 118.6(12) . . ?
C7 C8 N6 120.9(15) . . ?
C7 C8 H8 119.5 . . ?
N6 C8 H8 119.5 . . ?
N5 C5 C6 116.0(19) . . ?
N5 C5 H5 122.0 . . ?
C6 C5 H5 122.0 . . ?
C5 C6 N6 124.6(19) . . ?
C5 C6 H6 117.7 . . ?
N6 C6 H6 117.7 . . ?
C1 N1 C3 116.1(14) . . ?
C1 N1 Ag1 117.1(10) . . ?
C3 N1 Ag1 126.8(10) . . ?
C4 N2 C2 118.0(17) . . ?
C4 N2 Ag2 115.2(11) . . ?
C2 N2 Ag2 125.0(11) . . ?
N4 N3 C7 115.5(10) . . ?
N4 N3 Ag1 117.5(8) . . ?
C7 N3 Ag1 124.6(8) . . ?
N3 N4 C1 114.4(11) . . ?
N3 N4 Ag1 121.2(8) . 4 ?
C1 N4 Ag1 124.3(8) . 4 ?
C7 N5 C5 120.8(14) . . ?
C7 N5 Ag1 115.6(9) . 4 ?
C5 N5 Ag1 123.6(11) . 4 ?
C8 N6 C6 115.3(15) . . ?
C8 N6 Ag2 122.8(10) . 4_465 ?
C6 N6 Ag2 120.8(11) . 4_465 ?
F13 B1 F12 109.1(12) . . ?
F13 B1 F14 111.0(12) . . ?
F12 B1 F14 108.1(12) . . ?
F13 B1 F11 110.9(12) . . ?
F12 B1 F11 108.7(11) . . ?
F14 B1 F11 109.0(11) . . ?
F24 B2 F22 110.8(12) . . ?
F24 B2 F23 109.6(12) . . ?
F22 B2 F23 109.2(12) . . ?
F24 B2 F21 109.3(12) . . ?
F22 B2 F21 108.9(12) . . ?
F23 B2 F21 108.9(12) . . ?

loop_
_geom_bond_atom_site_label_1
_geom_bond_atom_site_label_2
_geom_bond_distance
_geom_bond_site_symmetry_2
_geom_bond_publ_flag
Ag1 N1 2.255(14) . ?
Ag1 N4 2.336(11) 4_455 ?
Ag1 N5 2.348(12) 4_455 ?
Ag1 N3 2.469(10) . ?
Ag2 N6 2.285(13) 4_545 ?
Ag2 N2 2.340(17) . ?
Ag2 O1S 2.52(3) . ?
C1 N1 1.349(13) . ?
C1 C2 1.363(17) . ?
C1 N4 1.443(15) . ?
C2 N2 1.363(14) . ?
C2 H2 0.9300 . ?
C3 C4 1.360(17) . ?
C3 N1 1.373(14) . ?
C3 H3 0.9300 . ?
C4 N2 1.344(14) . ?
C4 H4 0.9300 . ?
C7 C8 1.326(16) . ?
C7 N5 1.341(13) . ?
C7 N3 1.404(15) . ?
C8 N6 1.358(14) . ?
C8 H8 0.9300 . ?
C5 N5 1.349(14) . ?
C5 C6 1.361(18) . ?
C5 H5 0.9300 . ?
C6 N6 1.387(14) . ?
C6 H6 0.9300 . ?
N3 N4 1.243(14) . ?
N4 Ag1 2.336(11) 4 ?
N5 Ag1 2.348(12) 4 ?
N6 Ag2 2.285(13) 4_465 ?
B1 F13 1.340(14) . ?
B1 F12 1.357(14) . ?
B1 F14 1.357(14) . ?
B1 F11 1.365(14) . ?
B2 F24 1.342(14) . ?
B2 F22 1.350(14) . ?
B2 F23 1.360(14) . ?
B2 F21 1.365(14) . ?
